data_2007936
loop_
_publ_author_name
'Dobson, Allison J.'
'Gerkin, Roger E.'

_publ_section_title
;
 Quinoline-4-carboxylic Acid
;
_journal_issue 12
_journal_name_full 'Acta Crystallographica Section C'
_journal_page_first 1883
_journal_page_last 1885
_journal_paper_doi 10.1107/S0108270198009585
_journal_volume 54
_journal_year 1998
_chemical_formula_moiety 'C10 H7 N1 O2'
_chemical_formula_sum 'C10 H7 N O2'
_chemical_formula_weight 173.17
_chemical_name_common 'quinoline-4-carboxylic acid '
_chemical_name_systematic ' ?'
_space_group_IT_number 14
_symmetry_cell_setting monoclinic
_symmetry_space_group_name_Hall '-P 2ybc'
_symmetry_space_group_name_H-M 'P 1 21/c 1'
_cell_angle_alpha 90
_cell_angle_beta 93.280(7)
_cell_angle_gamma 90
_cell_formula_units_Z 4
_cell_length_a 7.6299(8)
_cell_length_b 7.5234(9)
_cell_length_c 13.6917(8)
_cell_measurement_reflns_used 25
_cell_measurement_temperature 296
_cell_measurement_theta_max 17.3
_cell_measurement_theta_min 14.2
_cell_volume 784.65(13)
_computing_cell_refinement 'MSC/AFC Diffractometer Control Software'
_computing_data_collection
;  MSC/AFC Diffractometer Control Software (Molecular Structure Corporation,
1988)
;
_computing_data_reduction 'teXsan (Molecular Structure Corporation, 1995)'
_computing_molecular_graphics 'ORTEPII (Johnson, 1976)'
_computing_publication_material teXsan
_computing_structure_refinement teXsan
_computing_structure_solution 'SHELXS86 (Sheldrick, 1985)'
_diffrn_ambient_temperature 296
_diffrn_measurement_device AFC5S
_diffrn_measurement_method 'omega/2-theta scans '
_diffrn_radiation_monochromator graphite
_diffrn_radiation_source 'X-ray tube'
_diffrn_radiation_type MoK\a
_diffrn_radiation_wavelength 0.71073
_diffrn_reflns_av_R_equivalents 0.007
_diffrn_reflns_limit_h_max 9
_diffrn_reflns_limit_h_min 0
_diffrn_reflns_limit_k_max 9
_diffrn_reflns_limit_k_min 0
_diffrn_reflns_limit_l_max 17
_diffrn_reflns_limit_l_min -17
_diffrn_reflns_number 2086
_diffrn_reflns_theta_max 27.56
_diffrn_reflns_theta_min 2.00
_diffrn_standards_decay_% '+-1.2 (ave. max. rel. intensity)'
_diffrn_standards_interval_count 150
_diffrn_standards_number 6
_exptl_absorpt_coefficient_mu 0.097
_exptl_absorpt_correction_type none
_exptl_crystal_colour 'pale amber'
_exptl_crystal_density_diffrn 1.466
_exptl_crystal_density_meas ?
_exptl_crystal_description 'cut multifaceted column '
_exptl_crystal_F_000 360
_exptl_crystal_size_max 0.38
_exptl_crystal_size_mid 0.35
_exptl_crystal_size_min 0.31
_refine_diff_density_max 0.27
_refine_diff_density_min -0.24
_refine_ls_extinction_coef '1.3(3) \\times 10^-6^'
_refine_ls_extinction_method 'Zachariasen (1963,1968)'
_refine_ls_goodness_of_fit_obs 1.86
_refine_ls_hydrogen_treatment refall
_refine_ls_matrix_type full
_refine_ls_number_parameters 147
_refine_ls_number_reflns 1804
_refine_ls_R_factor_gt 0.036
_refine_ls_shift/esd_max '< 0.01'
_refine_ls_structure_factor_coef Fsqd
_refine_ls_weighting_details 'w = 1/\s^2^(F^2^)'
_refine_ls_weighting_scheme calc
_refine_ls_wR_factor_obs 0.085
_reflns_number_gt 1384
_reflns_number_total 1804
_reflns_threshold_expression 'I >2\s (I)'
_cod_data_source_file fg1498.cif
_cod_data_source_block I
_cod_depositor_comments
;
The following automatic conversions were performed:
'_symmetry_cell_setting' value 'Monoclinic' changed to 'monoclinic'
according to '/home/saulius/struct/CIF-dictionaries/cif_core.dic'
dictionary named 'cif_core.dic' version 2.4.1 from 2010-06-29.

Automatic conversion script
Id: cif_fix_enum 1527 2010-12-29 10:47:43Z saulius 

The following automatic conversions were performed:

'_atom_site_thermal_displace_type' tag value 'Uij' was replaced with
'Uani' value 13 times.

Automatic conversion script
Id: cif_fix_values 1646 2011-03-28 12:23:43Z adriana 

The following automatic conversions were performed:

'_symmetry_cell_setting' value 'Monoclinic' changed to 'monoclinic'
according to /home/saulius/struct/CIF-dictionaries/cif_core.dic
dictionary named 'cif_core.dic' version 2.4.1 from 2010-06-29.

Automatic conversion script
Id: cif_fix_values 1715 2011-07-08 13:25:40Z adriana 

The following automatic conversions were performed:

'_exptl_crystal_density_meas' value 'none' was changed to '?' - the
value is perceived as not measured.

Automatic conversion script
Id: cif_fix_values 3008 2015-01-20 13:52:24Z robertas 

The following automatic conversions were performed:

'_refine_ls_weighting_scheme' value '1/\s^2^(F^2^)' was changed to
'calc'. New tag '_refine_ls_weighting_details' was created. The value
of the new tag was set to 'w = 1/\s^2^(F^2^)'.

Automatic conversion script
Id: cif_fix_values 3143 2015-03-26 13:38:13Z robertas 
;
_cod_original_cell_volume 784.70(10)
_cod_original_sg_symbol_H-M 'P 21/c'
_cod_original_formula_sum 'C10 H7 N1 O2'
_cod_database_code 2007936

loop_
_symmetry_equiv_pos_as_xyz
x,y,z
-x,1/2+y,1/2-z
-x,-y,-z
x,1/2-y,1/2+z

loop_
_atom_site_aniso_label
_atom_site_aniso_U_11
_atom_site_aniso_U_22
_atom_site_aniso_U_33
_atom_site_aniso_U_12
_atom_site_aniso_U_13
_atom_site_aniso_U_23
O1 0.0505(6) 0.0205(5) 0.0643(7) 0.0013(4) 0.0132(5) -0.0005(4)
O2 0.0577(7) 0.0315(5) 0.0682(7) -0.0085(5) 0.0233(5) 0.0042(5)
N1 0.0381(6) 0.0202(5) 0.0455(6) 0.0010(4) 0.0037(5) -0.0010(4)
C2 0.0397(7) 0.0264(6) 0.0414(7) 0.0027(5) 0.0060(6) -0.0068(5)
C3 0.0374(7) 0.0277(6) 0.0356(7) 0.0005(5) 0.0074(5) 0.0006(5)
C4 0.0306(6) 0.0218(6) 0.0342(6) -0.0005(5) 0.0012(5) 0.0002(5)
C5 0.0417(7) 0.0295(6) 0.0363(7) 0.0000(6) 0.0019(5) -0.0040(5)
C6 0.0429(7) 0.0458(8) 0.0327(7) 0.0028(6) 0.0043(6) -0.0041(6)
C7 0.0400(7) 0.0490(8) 0.0395(8) -0.0019(6) 0.0073(6) 0.0111(6)
C8 0.0407(7) 0.0289(7) 0.0473(8) -0.0031(6) 0.0032(6) 0.0079(6)
C9 0.0298(6) 0.0227(6) 0.0359(7) 0.0015(5) -0.0005(5) 0.0015(5)
C10 0.0285(6) 0.0221(6) 0.0331(6) 0.0008(5) 0.0000(5) 0.0009(5)
C11 0.0434(7) 0.0241(6) 0.0326(6) -0.0041(5) 0.0027(5) 0.0001(5)

loop_
_atom_site_label
_atom_site_fract_x
_atom_site_fract_y
_atom_site_fract_z
_atom_site_U_iso_or_equiv
_atom_site_thermal_displace_type
_atom_site_calc_flag
_atom_site_calc_attached_atom
O1 0.27900(10) 0.02490(10) 0.07064(7) 0.0447(3) Uani ? ?
O2 0.01580(10) 0.06130(10) 0.13082(8) 0.0517(3) Uani ? ?
N1 0.22540(10) 0.68420(10) 0.07495(8) 0.0346(3) Uani ? ?
C2 0.1589(2) 0.6099(2) 0.15121(10) 0.0357(3) Uani ? ?
C3 0.1293(2) 0.4264(2) 0.15803(9) 0.0334(3) Uani ? ?
C4 0.17160(10) 0.31760(10) 0.08323(8) 0.0289(3) Uani ? ?
C5 0.2782(2) 0.2955(2) -0.08676(9) 0.0359(3) Uani ? ?
C6 0.3400(2) 0.3806(2) -0.16562(10) 0.0404(4) Uani ? ?
C7 0.3675(2) 0.5652(2) -0.16480(10) 0.0427(4) Uani ? ?
C8 0.3314(2) 0.6635(2) -0.08552(10) 0.0390(4) Uani ? ?
C9 0.26480(10) 0.5803(2) -0.00301(8) 0.0296(3) Uani ? ?
C10 0.23940(10) 0.39280(10) -0.00217(8) 0.0280(3) Uani ? ?
C11 0.1457(2) 0.1195(2) 0.09620(9) 0.0333(3) Uani ? ?
H1 0.248(2) -0.116(3) 0.0720(10) 0.094(6) Uiso ? ?
H2 0.131(2) 0.691(2) 0.2035(9) 0.048(4) Uiso ? ?
H3 0.082(2) 0.381(2) 0.2156(9) 0.047(4) Uiso ? ?
H5 0.259(2) 0.165(2) -0.0874(9) 0.042(4) Uiso ? ?
H6 0.364(2) 0.313(2) -0.2232(10) 0.054(4) Uiso ? ?
H7 0.412(2) 0.616(2) -0.2223(10) 0.052(4) Uiso ? ?
H8 0.349(2) 0.791(2) -0.0835(9) 0.048(4) Uiso ? ?

loop_
_atom_type_symbol
_atom_type_scat_dispersion_real
_atom_type_scat_dispersion_imag
_atom_type_scat_source
H 0 0 'Stewart, Davidson and Simpson (1965)'
C .003 .002 'Creagh & McAuley (1992)'
N .006 .003 'Creagh & McAuley (1992)'
O .011 .006 'Creagh & McAuley (1992)'

loop_
_geom_angle_atom_site_label_1
_geom_angle_atom_site_label_2
_geom_angle_atom_site_label_3
_geom_angle
_geom_angle_publ_flag
C11 O1 H1 110.6(10) no
C2 N1 C9 119.27(10) no
N1 C2 C3 122.90(10) no
N1 C2 H2 115.6(8) no
C3 C2 H2 121.5(8) no
C2 C3 C4 119.60(10) no
C2 C3 H3 118.7(8) no
C4 C3 H3 121.7(8) no
C3 C4 C10 119.40(10) no
C3 C4 C11 117.60(10) no
C10 C4 C11 122.91(10) no
C6 C5 C10 120.20(10) no
C6 C5 H5 121.0(7) no
C10 C5 H5 118.8(7) no
C5 C6 C7 121.10(10) no
C5 C6 H6 119.4(9) no
C7 C6 H6 119.5(9) no
C6 C7 C8 120.60(10) no
C6 C7 H7 116.7(9) no
C8 C7 H7 122.6(9) no
C7 C8 C9 119.90(10) no
C7 C8 H8 121.9(8) no
C9 C8 H8 118.2(8) no
N1 C9 C8 118.40(10) no
N1 C9 C10 121.50(10) no
C8 C9 C10 120.10(10) no
C4 C10 C5 124.70(10) no
C4 C10 C9 117.16(10) no
C5 C10 C9 118.10(10) no
O1 C11 O2 125.30(10) yes
O1 C11 C4 113.30(10) yes
O2 C11 C4 121.30(10) yes

loop_
_geom_bond_atom_site_label_1
_geom_bond_atom_site_label_2
_geom_bond_site_symmetry_1
_geom_bond_site_symmetry_2
_geom_bond_distance
_geom_bond_publ_flag
O1 C11 ? ? 1.306(2) yes
O1 H1 ? ? 1.08(2) no
O2 C11 ? ? 1.2050(10) yes
N1 C2 ? ? 1.312(2) yes
N1 C9 ? ? 1.3700(10) yes
C2 C3 ? ? 1.403(2) no
C2 H2 ? ? 0.970(10) no
C3 C4 ? ? 1.364(2) no
C3 H3 ? ? 0.950(10) no
C4 C10 ? ? 1.423(2) no
C4 C11 ? ? 1.515(2) no
C5 C6 ? ? 1.363(2) no
C5 C10 ? ? 1.416(2) no
C5 H5 ? ? 0.990(10) no
C6 C7 ? ? 1.405(2) no
C6 H6 ? ? 0.960(10) no
C7 C8 ? ? 1.355(2) no
C7 H7 ? ? 0.960(10) no
C8 C9 ? ? 1.411(2) no
C8 H8 ? ? 0.970(10) no
C9 C10 ? ? 1.424(2) no

loop_
_geom_hbond_atom_site_label_D
_geom_hbond_atom_site_label_H
_geom_hbond_atom_site_label_A
_geom_hbond_site_symmetry_A
_geom_hbond_distance_DH
_geom_hbond_distance_HA
_geom_hbond_distance_DA
_geom_hbond_angle_DHA
_geom_hbond_publ_flag
O1 H1 N1 1_545 1.08(2) 1.52(2) 2.5960(10) 174(2) yes
C3 H3 O2 2_555 0.950(10) 2.640(10) 3.314(2) 128.0(10) yes
C5 H5 O2 3_555 0.990(10) 2.740(10) 3.528(2) 137.0(10) yes
C2 H2 O2 2_555 0.970(10) 2.760(10) 3.357(2) 120.0(10) yes
C8 H8 O1 1_565 0.970(10) 2.820(10) 3.496(2) 127.0(10) yes
